data_7249130
loop_
_publ_author_name
'Almuhana, Asia R. Y.'
'Griffin, Sarah L.'
'Champness, Neil R.'

_publ_section_title
;
 Amidinium&#x22EF;phosphonate charge assisted hydrogen-bonded organic
 frameworks: influence of diverse intermolecular interactions
;
_journal_issue 34
_journal_name_full CrystEngComm
_journal_page_first 4643
_journal_page_last 4648
_journal_paper_doi 10.1039/D4CE00479E
_journal_volume 26
_journal_year 2024
_chemical_formula_moiety '2(C28 H16 N2 O11 P2), 5(C8 H12 N4), 40[H2O]'
_chemical_formula_sum 'C96 H172 N24 O62 P4'
_chemical_formula_weight 2778.45
_space_group_crystal_system triclinic
_space_group_IT_number 2
_space_group_name_Hall '-P 1'
_space_group_name_H-M_alt 'P -1'
_atom_sites_solution_hydrogens mixed
_audit_creation_date 2024-04-04
_audit_creation_method
;
Olex2 1.5
(compiled 2024.02.16 svn.r378c4104 for OlexSys, GUI svn.r6928)
;
_audit_update_record
;
2024-05-03 deposited with the CCDC.	2024-07-18 downloaded from the CCDC.
;
_cell_angle_alpha 92.9800(10)
_cell_angle_beta 92.5630(10)
_cell_angle_gamma 102.7010(10)
_cell_formula_units_Z 1
_cell_length_a 10.74890(10)
_cell_length_b 11.10920(10)
_cell_length_c 28.1083(2)
_cell_measurement_reflns_used 58769
_cell_measurement_temperature 100.00(10)
_cell_measurement_theta_max 76.8560
_cell_measurement_theta_min 3.1210
_cell_volume 3264.47(5)
_computing_cell_refinement 'CrysAlisPro 1.171.42.49 (Rigaku OD, 2022)'
_computing_data_collection 'CrysAlisPro 1.171.42.49 (Rigaku OD, 2022)'
_computing_data_reduction 'CrysAlisPro 1.171.42.49 (Rigaku OD, 2022)'
_computing_molecular_graphics 'Olex2 1.5 (Dolomanov et al., 2009)'
_computing_publication_material 'Olex2 1.5 (Dolomanov et al., 2009)'
_computing_structure_refinement 'SHELXL 2019/3 (Sheldrick, 2015)'
_computing_structure_solution 'SHELXT 2018/2 (Sheldrick, 2018)'
_diffrn_ambient_temperature 100.15
_diffrn_detector_area_resol_mean 10.0000
_diffrn_detector_type HyPix
_diffrn_measured_fraction_theta_full 0.998
_diffrn_measured_fraction_theta_max 0.960
_diffrn_measurement_details
;
List of Runs (angles in degrees, time in seconds):

  # Type    Start    End  Width  t~exp~   \w     \q     \k     \f   Frames
#--------------------------------------------------------------------------
  1  \w   -119.00 -54.00   0.50    1.85    --  -47.48-153.00 162.00  130
  2  \w    -84.00 -10.00   0.50    1.85    --  -47.48 121.00  43.00  148
  3  \w   -105.00 -27.00   0.50    1.85    --  -47.48 153.00-157.00  156
  4  \w     32.00  92.00   0.50    1.85    --   47.48-121.00 -38.00  120
  5  \w     49.00 111.00   0.50    1.85    --   47.48-153.00 162.00  124
  6  \w    -84.00 -18.00   0.50    7.42    --  -90.00 121.00  43.00  132
  7  \w   -147.00 -54.00   0.50    7.42    --  -90.00-153.00 162.00  186
  8  \w   -161.00 -76.00   0.50    7.42    --  -90.00-121.00 -38.00  170
  9  \w     49.00 131.00   0.50    7.42    --  110.64-153.00 162.00  164
 10  \w     40.00 110.00   0.50    7.42    --  110.64-121.00 -38.00  140
 11  \w     76.00 164.00   0.50    7.42    --  110.64 153.00-157.00  176
 12  \w     98.00 178.00   0.50    7.42    --  110.64 121.00  43.00  160
 13  \w    -34.00  27.00   0.50    1.85    --  -47.48  19.00  90.00  122
 14  \w    -34.00  27.00   0.50    1.85    --  -47.48  19.00 -30.00  122
 15  \w   -120.00 -37.00   0.50    1.85    --  -47.48 -38.00-180.00  166
 16  \w    -34.00  27.00   0.50    1.85    --  -47.48  19.00   0.00  122
 17  \w    -26.00  26.00   0.50    1.85    --   47.48 -19.00 -90.00  104
 18  \w    -26.00  26.00   0.50    1.85    --   47.48 -19.00-150.00  104
 19  \w    -26.00  26.00   0.50    1.85    --   47.48 -19.00  60.00  104
 20  \w    -69.00 -18.00   0.50    7.42    --  -90.00  57.00 -90.00  102
 21  \w    -48.00 -18.00   0.50    7.42    --  -90.00  38.00  90.00   60
 22  \w    -48.00 -18.00   0.50    7.42    --  -90.00  38.00 -30.00   60
 23  \w    -69.00 -18.00   0.50    7.42    --  -90.00  57.00-150.00  102
 24  \w   -163.00 -79.00   0.50    7.42    --  -90.00 -19.00   0.00  168
 25  \w   -161.00-105.00   0.50    7.42    --  -90.00 -77.00-180.00  112
 26  \w    -48.00 -18.00   0.50    7.42    --  -90.00  38.00   0.00   60
 27  \w    -69.00 -18.00   0.50    7.42    --  -90.00  57.00-180.00  102
 28  \w    -48.00 -18.00   0.50    7.42    --  -90.00  38.00-180.00   60
 29  \w    -85.00 -18.00   0.50    7.42    --  -90.00 125.00  90.00  134
 30  \w    -69.00 -18.00   0.50    7.42    --  -90.00  57.00   0.00  102
 31  \w   -161.00 -94.00   0.50    7.42    --  -90.00 -57.00  30.00  134
 32  \w   -161.00-105.00   0.50    7.42    --  -90.00 -77.00 -90.00  112
 33  \w   -161.00 -94.00   0.50    7.42    --  -90.00 -57.00-120.00  134
 34  \w     40.00 106.00   0.50    7.42    --  110.64 -99.00  60.00  132
 35  \w     40.00 106.00   0.50    7.42    --  110.64 -99.00-150.00  132
 36  \w     40.00  97.00   0.50    7.42    --  110.64 -77.00   0.00  114
 37  \w     40.00 106.00   0.50    7.42    --  110.64 -99.00 -60.00  132
 38  \w     40.00 106.00   0.50    7.42    --  110.64 -99.00 120.00  132
 39  \w     40.00  97.00   0.50    7.42    --  110.64 -77.00 -30.00  114
 40  \w     40.00  97.00   0.50    7.42    --  110.64 -77.00 120.00  114
 41  \w     40.00 106.00   0.50    7.42    --  110.64 -99.00-180.00  132
 42  \w     40.00 106.00   0.50    7.42    --  110.64 -99.00-120.00  132
 43  \w     40.00 111.00   0.50    7.42    --  110.64-125.00  60.00  142
 44  \w    105.00 178.00   0.50    7.42    --  110.64  77.00  90.00  146
 45  \w     40.00 111.00   0.50    7.42    --  110.64-125.00 -90.00  142
 46  \w   -120.00 -37.00   0.50    1.85    --  -47.48 -38.00 -60.00  166
 47  \w   -120.00 -37.00   0.50    1.85    --  -47.48 -38.00 120.00  166
 48  \w   -120.00 -37.00   0.50    1.85    --  -47.48 -38.00 -90.00  166
 49  \w   -120.00 -37.00   0.50    1.85    --  -47.48 -38.00 -30.00  166
 50  \w   -120.00 -37.00   0.50    1.85    --  -47.48 -38.00  90.00  166
 51  \w   -120.00 -37.00   0.50    1.85    --  -47.48 -38.00-150.00  166
 52  \w   -120.00 -37.00   0.50    1.85    --  -47.48 -38.00  60.00  166
 53  \w   -120.00 -37.00   0.50    1.85    --  -47.48 -38.00   0.00  166
 54  \w   -120.00 -37.00   0.50    1.85    --  -47.48 -38.00-120.00  166
 55  \w   -120.00 -37.00   0.50    1.85    --  -47.48 -38.00  30.00  166
 56  \w   -162.00 -79.00   0.50    7.42    --  -90.00 -38.00 120.00  166
 57  \w   -162.00 -79.00   0.50    7.42    --  -90.00 -38.00  60.00  166
 58  \w   -162.00 -79.00   0.50    7.42    --  -90.00 -38.00 -30.00  166
 59  \w    -48.00 -18.00   0.50    7.42    --  -90.00  38.00 150.00   60
 60  \w    -48.00 -18.00   0.50    7.42    --  -90.00  38.00  30.00   60
 61  \w   -162.00 -79.00   0.50    7.42    --  -90.00 -38.00 -60.00  166
 62  \w   -162.00 -79.00   0.50    7.42    --  -90.00 -38.00-180.00  166
 63  \w   -162.00 -79.00   0.50    7.42    --  -90.00 -38.00  30.00  166
 64  \w   -162.00 -79.00   0.50    7.42    --  -90.00 -38.00-150.00  166
 65  \w   -162.00 -79.00   0.50    7.42    --  -90.00 -38.00  90.00  166
 66  \w   -162.00 -79.00   0.50    7.42    --  -90.00 -38.00   0.00  166
 67  \w    -48.00 -18.00   0.50    7.42    --  -90.00  38.00-120.00   60
 68  \w   -162.00 -79.00   0.50    7.42    --  -90.00 -38.00 -90.00  166
 69  \w   -162.00 -79.00   0.50    7.42    --  -90.00 -38.00 150.00  166
 70  \w   -162.00 -79.00   0.50    7.42    --  -90.00 -38.00-120.00  166
 71  \w     97.00 172.00   0.50    7.42    --  110.64  57.00  90.00  150
 72  \w     97.00 178.00   0.50    7.42    --  110.64  57.00 -60.00  162
 73  \w     97.00 178.00   0.50    7.42    --  110.64  57.00-150.00  162
 74  \w     97.00 178.00   0.50    7.42    --  110.64  57.00  60.00  162
 75  \w     97.00 178.00   0.50    7.42    --  110.64  57.00-180.00  162
;
_diffrn_measurement_device 'four-circle diffractometer'
_diffrn_measurement_device_type 'XtaLAB Synergy, Dualflex, HyPix'
_diffrn_measurement_method '\w scans'
_diffrn_radiation_type CuK\a
_diffrn_radiation_wavelength 1.54184
_diffrn_reflns_av_R_equivalents 0.0431
_diffrn_reflns_av_unetI/netI 0.0200
_diffrn_reflns_Laue_measured_fraction_full 0.998
_diffrn_reflns_Laue_measured_fraction_max 0.960
_diffrn_reflns_limit_h_max 13
_diffrn_reflns_limit_h_min -13
_diffrn_reflns_limit_k_max 11
_diffrn_reflns_limit_k_min -14
_diffrn_reflns_limit_l_max 35
_diffrn_reflns_limit_l_min -35
_diffrn_reflns_number 117847
_diffrn_reflns_point_group_measured_fraction_full 0.998
_diffrn_reflns_point_group_measured_fraction_max 0.960
_diffrn_reflns_theta_full 67.684
_diffrn_reflns_theta_max 78.569
_diffrn_reflns_theta_min 3.154
_exptl_absorpt_coefficient_mu 1.448
_exptl_absorpt_correction_T_max 1.000
_exptl_absorpt_correction_T_min 0.876
_exptl_absorpt_correction_type gaussian
_exptl_absorpt_process_details
;
CrysAlisPro 1.171.42.49 (Rigaku Oxford Diffraction, 2022)
Numerical absorption correction based on gaussian integration over
a multifaceted crystal model
Empirical absorption correction using spherical harmonics,
implemented in SCALE3 ABSPACK scaling algorithm.
;
_exptl_crystal_colour 'clear light yellow'
_exptl_crystal_colour_lustre clear
_exptl_crystal_colour_modifier light
_exptl_crystal_colour_primary yellow
_exptl_crystal_density_diffrn 1.413
_exptl_crystal_description block
_exptl_crystal_F_000 1472
_exptl_crystal_size_max 0.09
_exptl_crystal_size_mid 0.07
_exptl_crystal_size_min 0.05
_refine_diff_density_max 0.966
_refine_diff_density_min -0.629
_refine_diff_density_rms 0.120
_refine_ls_extinction_method none
_refine_ls_goodness_of_fit_ref 1.127
_refine_ls_hydrogen_treatment constr
_refine_ls_matrix_type full
_refine_ls_number_parameters 659
_refine_ls_number_reflns 13490
_refine_ls_number_restraints 0
_refine_ls_restrained_S_all 1.127
_refine_ls_R_factor_all 0.0978
_refine_ls_R_factor_gt 0.0923
_refine_ls_shift/su_max 0.000
_refine_ls_shift/su_mean 0.000
_refine_ls_structure_factor_coef Fsqd
_refine_ls_weighting_details 'w=1/[\s^2^(Fo^2^)+(0.1175P)^2^+13.8525P] where P=(Fo^2^+2Fc^2^)/3'
_refine_ls_weighting_scheme calc
_refine_ls_wR_factor_gt 0.2687
_refine_ls_wR_factor_ref 0.2732
_reflns_Friedel_coverage 0.000
_reflns_number_gt 12113
_reflns_number_total 13490
_reflns_threshold_expression 'I > 2\s(I)'
_cod_data_source_file d4ce00479e2.cif
_cod_data_source_block ara_hof_pndi_7_mask
_cod_depositor_comments 'Adding full bibliography for 7249127--7249130.cif.'
_cod_database_code 7249130
_shelx_shelxl_version_number 2019/3
_shelx_space_group_comment
;
The symmetry employed for this shelxl refinement is uniquely defined
by the following loop, which should always be used as a source of
symmetry information in preference to the above space-group names.
They are only intended as comments.
;
_shelx_estimated_absorpt_t_max 0.931
_shelx_estimated_absorpt_t_min 0.881
_olex2_refinement_description
;
1. Fixed Uiso
 At 1.2 times of:
  All C(H) groups, All C(H,H) groups, All N(H,H) groups
2.a Rotating group:
 N2B(H2BA,H2BB)
2.b Secondary CH2 refined with riding coordinates:
 C1P(H1PA,H1PB), C28P(H28A,H28B)
2.c Aromatic/amide H refined with riding coordinates:
 C3P(H3P), C4P(H4P), C6P(H6P), C7P(H7P), C10P(H10P), C11P(H11P), C15P(H15P),
 C16P(H16P), C23P(H23P), C24P(H24P), C26P(H26P), C27P(H27P), C3A(H3A), C4A(H4A),
  C6A(H6A), C7A(H7A), C3B(H3B), C4B(H4B), C6B(H6B), C7B(H7B), C3C(H3C), C4C(H4C)
2.d X=CH2 refined with riding coordinates:
 N1A(H1AA,H1AB), N2A(H2AA,H2AB), N3A(H3AA,H3AB), N4A(H4AA,H4AB), N1B(H1BA,
 H1BB), N3B(H3BA,H3BB), N4B(H4BA,H4BB), N1C(H1CA,H1CB), N2C(H2CA,H2CB)
;
_smtbx_masks_special_details
;
A solvent mask was calculated and 407 electrons were 
found in a volume of 1184\%A^3^ in 1 void per unit cell. 
This is consistent with the presence of 
40[H2O] per formula unit 
which account for 400 electrons 
per unit cell.
;
_smtbx_masks_void_probe_radius 1.2
_smtbx_masks_void_truncation_radius 1.2
_olex2_submission_special_instructions 'No special instructions were received'
_oxdiff_exptl_absorpt_empirical_details
;
Empirical correction (ABSPACK) includes:
- Absorption correction using spherical harmonics
- Frame scaling
;

loop_
_space_group_symop_operation_xyz
'x, y, z'
'-x, -y, -z'

loop_
_atom_site_label
_atom_site_type_symbol
_atom_site_fract_x
_atom_site_fract_y
_atom_site_fract_z
_atom_site_U_iso_or_equiv
_atom_site_adp_type
_atom_site_occupancy
_atom_site_site_symmetry_order
_atom_site_calc_flag
_atom_site_refinement_flags_posn
_atom_site_refinement_flags_adp
_atom_site_refinement_flags_occupancy
_atom_site_disorder_assembly
_atom_site_disorder_group
P1P P 0.76067(10) 0.07334(9) 0.04055(3) 0.0218(2) Uani 1 1 d . . . . .
P2P P 0.66902(10) 0.69345(9) 0.73648(3) 0.0232(2) Uani 1 1 d . . . . .
O1P O 0.7262(3) 0.0782(3) -0.01228(10) 0.0258(6) Uani 1 1 d . . . . .
O2P O 0.9054(3) 0.1083(3) 0.05106(10) 0.0262(6) Uani 1 1 d . . . . .
O3P O 0.7065(3) -0.0535(3) 0.05893(10) 0.0265(6) Uani 1 1 d . . . . .
O4P O 0.7788(3) 0.0450(3) 0.27749(10) 0.0341(7) Uani 1 1 d . . . . .
O5P O 0.8213(3) 0.4609(3) 0.27377(10) 0.0324(7) Uani 1 1 d . . . . .
O6P O 0.8446(3) 0.1014(3) 0.52687(10) 0.0343(7) Uani 1 1 d . . . . .
O7P O 0.9888(3) 0.2775(3) 0.52239(9) 0.0244(6) Uani 1 1 d . . . . .
O8P O 0.7288(3) 0.3306(3) 0.52054(10) 0.0260(6) Uani 1 1 d . . . . .
O9P O 0.6817(3) 0.7285(3) 0.79007(10) 0.0271(6) Uani 1 1 d . . . . .
O10P O 0.6356(3) 0.7912(3) 0.70565(10) 0.0297(6) Uani 1 1 d . . . . .
O11P O 0.5743(3) 0.5698(3) 0.72615(10) 0.0295(6) Uani 1 1 d . . . . .
N1P N 0.7931(3) 0.2519(3) 0.27496(12) 0.0248(7) Uani 1 1 d . . . . .
N2P N 0.8655(3) 0.5224(3) 0.52473(12) 0.0251(7) Uani 1 1 d . . . . .
C1P C 0.6910(4) 0.1900(4) 0.07116(14) 0.0252(8) Uani 1 1 d . . . . .
H1PA H 0.724470 0.270826 0.057900 0.030 Uiso 1 1 calc R U . . .
H1PB H 0.597371 0.168376 0.064190 0.030 Uiso 1 1 calc R U . . .
C2P C 0.7175(4) 0.2036(4) 0.12493(13) 0.0243(8) Uani 1 1 d . . . . .
C3P C 0.8394(4) 0.2572(4) 0.14457(14) 0.0260(8) Uani 1 1 d . . . . .
H3P H 0.906365 0.284245 0.124030 0.031 Uiso 1 1 calc R U . . .
C4P C 0.8649(4) 0.2719(4) 0.19343(14) 0.0270(8) Uani 1 1 d . . . . .
H4P H 0.948962 0.307515 0.206251 0.032 Uiso 1 1 calc R U . . .
C5P C 0.7659(4) 0.2339(4) 0.22397(14) 0.0240(8) Uani 1 1 d . . . . .
C6P C 0.6437(4) 0.1819(4) 0.20501(14) 0.0266(8) Uani 1 1 d . . . . .
H6P H 0.576170 0.156446 0.225519 0.032 Uiso 1 1 calc R U . . .
C7P C 0.6205(4) 0.1672(4) 0.15626(14) 0.0272(8) Uani 1 1 d . . . . .
H7P H 0.536418 0.131283 0.143514 0.033 Uiso 1 1 calc R U . . .
C8P C 0.7975(4) 0.1467(4) 0.29939(14) 0.0252(8) Uani 1 1 d . . . . .
C9P C 0.8291(4) 0.1639(4) 0.35135(13) 0.0223(8) Uani 1 1 d . . . . .
C10P C 0.8524(4) 0.0669(4) 0.37583(13) 0.0238(8) Uani 1 1 d . . . . .
H10P H 0.852441 -0.009737 0.359165 0.029 Uiso 1 1 calc R U . . .
C11P C 0.8761(4) 0.0807(4) 0.42520(14) 0.0260(8) Uani 1 1 d . . . . .
H11P H 0.897711 0.014439 0.441381 0.031 Uiso 1 1 calc R U . . .
C12P C 0.8691(4) 0.1871(4) 0.45128(13) 0.0225(8) Uani 1 1 d . . . . .
C13P C 0.8405(4) 0.2891(4) 0.42691(14) 0.0220(7) Uani 1 1 d . . . . .
C14P C 0.8237(4) 0.4037(4) 0.44952(13) 0.0224(8) Uani 1 1 d . . . . .
C15P C 0.8087(4) 0.4997(4) 0.42304(14) 0.0232(8) Uani 1 1 d . . . . .
H15P H 0.799122 0.574640 0.438772 0.028 Uiso 1 1 calc R U . . .
C16P C 0.8070(4) 0.4897(3) 0.37255(14) 0.0221(7) Uani 1 1 d . . . . .
H16P H 0.801277 0.558924 0.354815 0.026 Uiso 1 1 calc R U . . .
C17P C 0.8137(4) 0.3797(4) 0.34930(13) 0.0228(8) Uani 1 1 d . . . . .
C18P C 0.8103(4) 0.3701(4) 0.29710(14) 0.0245(8) Uani 1 1 d . . . . .
C19P C 0.8270(3) 0.2779(4) 0.37613(13) 0.0197(7) Uani 1 1 d . . . . .
C20P C 0.9026(4) 0.1900(4) 0.50420(14) 0.0249(8) Uani 1 1 d . . . . .
C21P C 0.8039(4) 0.4149(4) 0.50201(14) 0.0230(8) Uani 1 1 d . . . . .
C22P C 0.8548(4) 0.5567(4) 0.57414(13) 0.0220(7) Uani 1 1 d . . . . .
C23P C 0.8627(4) 0.4759(4) 0.60907(14) 0.0250(8) Uani 1 1 d . . . . .
H23P H 0.874241 0.395162 0.600852 0.030 Uiso 1 1 calc R U . . .
C24P C 0.8537(4) 0.5137(4) 0.65664(14) 0.0267(8) Uani 1 1 d . . . . .
H24P H 0.857152 0.457281 0.680695 0.032 Uiso 1 1 calc R U . . .
C25P C 0.8399(4) 0.6326(4) 0.66953(14) 0.0256(8) Uani 1 1 d . . . . .
C26P C 0.8359(4) 0.7137(4) 0.63379(14) 0.0235(8) Uani 1 1 d . . . . .
H26P H 0.827723 0.795500 0.641996 0.028 Uiso 1 1 calc R U . . .
C27P C 0.8438(4) 0.6767(4) 0.58600(14) 0.0238(8) Uani 1 1 d . . . . .
H27P H 0.841588 0.733046 0.561834 0.029 Uiso 1 1 calc R U . . .
C28P C 0.8269(4) 0.6709(4) 0.72074(15) 0.0280(8) Uani 1 1 d . . . . .
H28A H 0.890345 0.749123 0.729115 0.034 Uiso 1 1 calc R U . . .
H28B H 0.849409 0.607367 0.740833 0.034 Uiso 1 1 calc R U . . .
N1A N 0.7856(3) -0.0828(3) 0.15201(12) 0.0281(7) Uani 1 1 d . . . . .
H1AA H 0.759271 -0.064869 0.123690 0.034 Uiso 1 1 calc R U . . .
H1AB H 0.730047 -0.119836 0.171589 0.034 Uiso 1 1 calc R U . . .
N2A N 0.9929(3) 0.0017(3) 0.13594(12) 0.0262(7) Uani 1 1 d . . . . .
H2AA H 0.967553 0.020024 0.107548 0.031 Uiso 1 1 calc R U . . .
H2AB H 1.074597 0.020452 0.145041 0.031 Uiso 1 1 calc R U . . .
N3A N 1.1655(4) -0.1235(7) 0.37325(16) 0.0712(19) Uani 1 1 d . . . . .
H3AA H 1.184154 -0.134879 0.403252 0.085 Uiso 1 1 calc R U . . .
H3AB H 1.226343 -0.089988 0.354956 0.085 Uiso 1 1 calc R U . . .
N4A N 0.9565(3) -0.2060(3) 0.38264(12) 0.0253(7) Uani 1 1 d . . . . .
H4AA H 0.974045 -0.217847 0.412684 0.030 Uiso 1 1 calc R U . . .
H4AB H 0.877274 -0.227775 0.370539 0.030 Uiso 1 1 calc R U . . .
C1A C 0.9079(4) -0.0542(4) 0.16503(14) 0.0242(8) Uani 1 1 d . . . . .
C2A C 0.9507(4) -0.0854(4) 0.21271(13) 0.0225(8) Uani 1 1 d . . . . .
C3A C 1.0555(4) -0.0097(4) 0.23779(14) 0.0269(8) Uani 1 1 d . . . . .
H3A H 1.104505 0.059124 0.223284 0.032 Uiso 1 1 calc R U . . .
C4A C 1.0889(4) -0.0338(5) 0.28383(15) 0.0324(9) Uani 1 1 d . . . . .
H4A H 1.160277 0.018620 0.301006 0.039 Uiso 1 1 calc R U . . .
C5A C 1.0173(4) -0.1357(4) 0.30506(14) 0.0274(8) Uani 1 1 d . . . . .
C6A C 0.9145(5) -0.2143(4) 0.27975(15) 0.0301(9) Uani 1 1 d . . . . .
H6A H 0.866907 -0.284757 0.293721 0.036 Uiso 1 1 calc R U . . .
C7A C 0.8827(4) -0.1879(4) 0.23350(15) 0.0302(9) Uani 1 1 d . . . . .
H7A H 0.812877 -0.241277 0.215843 0.036 Uiso 1 1 calc R U . . .
C8A C 1.0480(4) -0.1562(4) 0.35600(15) 0.0301(9) Uani 1 1 d . . . . .
N1B N 0.5151(4) 0.5820(4) 0.85259(13) 0.0320(8) Uani 1 1 d . . . . .
H1BA H 0.575181 0.618681 0.834598 0.038 Uiso 1 1 calc R U . . .
H1BB H 0.529089 0.585923 0.883779 0.038 Uiso 1 1 calc R U . . .
N2B N 0.3822(4) 0.5146(4) 0.78700(13) 0.0334(8) Uani 1 1 d . . . . .
H2BA H 0.299341 0.499911 0.779353 0.040 Uiso 1 1 d R U . . .
H2BB H 0.419360 0.584983 0.775223 0.040 Uiso 1 1 d R U . . .
N3B N 0.0595(4) 0.1524(3) 0.96979(12) 0.0278(7) Uani 1 1 d . . . . .
H3BA H 0.003541 0.104807 0.986555 0.033 Uiso 1 1 calc R U . . .
H3BB H 0.138106 0.141742 0.969144 0.033 Uiso 1 1 calc R U . . .
N4B N -0.0909(4) 0.2564(4) 0.94635(14) 0.0332(8) Uani 1 1 d . . . . .
H4BA H -0.147379 0.209146 0.963027 0.040 Uiso 1 1 calc R U . . .
H4BB H -0.112856 0.314849 0.930138 0.040 Uiso 1 1 calc R U . . .
C1B C 0.4047(4) 0.5215(4) 0.83296(15) 0.0283(9) Uani 1 1 d . . . . .
C2B C 0.3060(4) 0.4539(4) 0.86314(15) 0.0284(9) Uani 1 1 d . . . . .
C3B C 0.3431(4) 0.3997(4) 0.90336(15) 0.0285(8) Uani 1 1 d . . . . .
H3B H 0.431318 0.408877 0.911930 0.034 Uiso 1 1 calc R U . . .
C4B C 0.2526(4) 0.3325(4) 0.93104(14) 0.0298(9) Uani 1 1 d . . . . .
H4B H 0.278336 0.296962 0.958812 0.036 Uiso 1 1 calc R U . . .
C5B C 0.1225(4) 0.3173(4) 0.91770(14) 0.0256(8) Uani 1 1 d . . . . .
C6B C 0.0852(4) 0.3710(4) 0.87716(15) 0.0289(9) Uani 1 1 d . . . . .
H6B H -0.002870 0.360807 0.867995 0.035 Uiso 1 1 calc R U . . .
C7B C 0.1779(4) 0.4396(4) 0.85024(15) 0.0294(9) Uani 1 1 d . . . . .
H7B H 0.152829 0.476867 0.822793 0.035 Uiso 1 1 calc R U . . .
C8B C 0.0254(4) 0.2396(4) 0.94567(14) 0.0252(8) Uani 1 1 d . . . . .
N1C N 0.5394(3) 0.4976(3) 0.63053(12) 0.0258(7) Uani 1 1 d . . . . .
H1CA H 0.547509 0.519112 0.661288 0.031 Uiso 1 1 calc R U . . .
H1CB H 0.540352 0.421502 0.620486 0.031 Uiso 1 1 calc R U . . .
N2C N 0.5241(3) 0.6934(3) 0.61281(12) 0.0258(7) Uani 1 1 d . . . . .
H2CA H 0.531913 0.718294 0.643256 0.031 Uiso 1 1 calc R U . . .
H2CB H 0.514956 0.745488 0.591062 0.031 Uiso 1 1 calc R U . . .
C1C C 0.5261(4) 0.5787(4) 0.59985(13) 0.0231(8) Uani 1 1 d . . . . .
C2C C 0.5106(4) 0.5377(4) 0.54806(14) 0.0234(8) Uani 1 1 d . . . . .
C3C C 0.5647(4) 0.6187(4) 0.51479(14) 0.0226(7) Uani 1 1 d . . . . .
H3C H 0.609532 0.700105 0.525128 0.027 Uiso 1 1 calc R U . . .
C4C C 0.5538(4) 0.5819(4) 0.46672(14) 0.0238(8) Uani 1 1 d . . . . .
H4C H 0.590109 0.637891 0.444024 0.029 Uiso 1 1 calc R U . . .

loop_
_atom_site_aniso_label
_atom_site_aniso_U_11
_atom_site_aniso_U_22
_atom_site_aniso_U_33
_atom_site_aniso_U_23
_atom_site_aniso_U_13
_atom_site_aniso_U_12
P1P 0.0286(5) 0.0232(5) 0.0142(4) 0.0015(3) 0.0000(4) 0.0071(4)
P2P 0.0290(5) 0.0248(5) 0.0161(4) 0.0012(4) 0.0031(4) 0.0060(4)
O1P 0.0335(15) 0.0269(14) 0.0188(13) 0.0001(11) 0.0015(11) 0.0109(12)
O2P 0.0308(15) 0.0292(15) 0.0197(13) 0.0019(11) 0.0042(11) 0.0086(12)
O3P 0.0349(15) 0.0240(14) 0.0202(13) 0.0018(11) -0.0007(11) 0.0058(12)
O4P 0.055(2) 0.0249(15) 0.0223(14) -0.0058(12) -0.0071(13) 0.0133(14)
O5P 0.0452(18) 0.0283(16) 0.0218(14) 0.0056(12) -0.0019(12) 0.0036(13)
O6P 0.0453(18) 0.0316(16) 0.0213(14) 0.0083(12) -0.0004(13) -0.0027(14)
O7P 0.0270(14) 0.0244(14) 0.0196(13) 0.0001(10) -0.0007(11) 0.0021(11)
O8P 0.0270(14) 0.0272(14) 0.0209(13) -0.0032(11) 0.0074(11) -0.0001(11)
O9P 0.0343(15) 0.0286(15) 0.0194(13) -0.0041(11) 0.0024(11) 0.0100(12)
O10P 0.0390(16) 0.0282(15) 0.0237(14) 0.0027(12) 0.0044(12) 0.0104(13)
O11P 0.0414(17) 0.0305(15) 0.0150(13) -0.0004(11) 0.0028(11) 0.0048(13)
N1P 0.0307(17) 0.0238(17) 0.0202(16) 0.0012(13) 0.0037(13) 0.0062(14)
N2P 0.0257(16) 0.0274(17) 0.0210(16) -0.0044(13) 0.0019(13) 0.0047(13)
C1P 0.031(2) 0.030(2) 0.0178(18) 0.0036(15) -0.0004(15) 0.0117(16)
C2P 0.031(2) 0.027(2) 0.0168(18) -0.0011(14) 0.0045(15) 0.0118(16)
C3P 0.0266(19) 0.034(2) 0.0183(18) 0.0018(15) 0.0034(15) 0.0093(17)
C4P 0.031(2) 0.030(2) 0.0213(19) 0.0004(16) 0.0013(16) 0.0093(17)
C5P 0.031(2) 0.0224(19) 0.0194(18) 0.0043(14) 0.0022(15) 0.0062(15)
C6P 0.032(2) 0.028(2) 0.0218(19) 0.0030(15) 0.0077(16) 0.0087(17)
C7P 0.0260(19) 0.035(2) 0.0210(19) -0.0002(16) -0.0027(15) 0.0092(17)
C8P 0.031(2) 0.027(2) 0.0186(18) 0.0001(15) 0.0010(15) 0.0088(16)
C9P 0.0272(19) 0.0215(18) 0.0177(18) -0.0004(14) 0.0021(14) 0.0042(15)
C10P 0.031(2) 0.0231(19) 0.0167(18) -0.0030(14) 0.0005(15) 0.0060(16)
C11P 0.033(2) 0.0213(19) 0.0223(19) 0.0065(15) 0.0026(16) 0.0022(16)
C12P 0.0221(18) 0.027(2) 0.0177(18) 0.0015(14) 0.0046(14) 0.0029(15)
C13P 0.0236(18) 0.0225(19) 0.0196(18) -0.0027(14) 0.0011(14) 0.0052(15)
C14P 0.0216(18) 0.0259(19) 0.0191(18) -0.0039(15) 0.0034(14) 0.0046(15)
C15P 0.0248(19) 0.0255(19) 0.0200(18) -0.0013(15) 0.0023(14) 0.0077(15)
C16P 0.0269(19) 0.0178(18) 0.0207(18) 0.0034(14) 0.0018(14) 0.0027(14)
C17P 0.0265(19) 0.0253(19) 0.0170(18) 0.0045(14) 0.0062(14) 0.0053(15)
C18P 0.029(2) 0.0238(19) 0.0189(18) -0.0020(15) -0.0026(15) 0.0040(15)
C19P 0.0166(16) 0.0231(18) 0.0186(17) 0.0017(14) 0.0038(13) 0.0022(14)
C20P 0.030(2) 0.025(2) 0.0199(18) 0.0033(15) 0.0026(15) 0.0046(16)
C21P 0.0220(18) 0.0245(19) 0.0209(18) -0.0004(15) 0.0044(14) 0.0018(15)
C22P 0.0224(18) 0.027(2) 0.0143(17) -0.0036(14) 0.0034(13) 0.0024(15)
C23P 0.028(2) 0.0243(19) 0.0219(19) 0.0012(15) 0.0040(15) 0.0028(15)
C24P 0.032(2) 0.029(2) 0.0200(19) 0.0011(15) 0.0021(15) 0.0076(17)
C25P 0.0244(19) 0.027(2) 0.0244(19) -0.0007(15) 0.0048(15) 0.0026(15)
C26P 0.0269(19) 0.0234(19) 0.0198(18) -0.0020(14) 0.0019(14) 0.0054(15)
C27P 0.0267(19) 0.027(2) 0.0196(18) 0.0042(15) 0.0035(15) 0.0082(16)
C28P 0.028(2) 0.032(2) 0.024(2) 0.0012(16) 0.0036(16) 0.0070(17)
N1A 0.0303(18) 0.0338(19) 0.0190(16) 0.0084(14) -0.0037(13) 0.0042(15)
N2A 0.0289(17) 0.0319(18) 0.0193(16) 0.0055(13) -0.0017(13) 0.0095(14)
N3A 0.031(2) 0.153(6) 0.026(2) 0.035(3) -0.0005(17) 0.006(3)
N4A 0.0318(18) 0.0234(17) 0.0196(16) 0.0032(13) -0.0025(13) 0.0044(14)
C1A 0.032(2) 0.0215(19) 0.0194(18) 0.0028(14) 0.0033(15) 0.0055(16)
C2A 0.0272(19) 0.0247(19) 0.0175(17) -0.0011(14) 0.0006(14) 0.0102(15)
C3A 0.0247(19) 0.035(2) 0.0200(19) 0.0034(16) 0.0050(15) 0.0027(16)
C4A 0.032(2) 0.045(3) 0.0177(19) -0.0004(17) -0.0018(16) 0.0056(19)
C5A 0.028(2) 0.036(2) 0.0208(19) 0.0037(16) 0.0031(15) 0.0124(17)
C6A 0.047(3) 0.023(2) 0.0213(19) 0.0042(15) 0.0004(17) 0.0082(18)
C7A 0.039(2) 0.028(2) 0.022(2) 0.0038(16) -0.0059(17) 0.0061(18)
C8A 0.033(2) 0.041(2) 0.0193(19) -0.0030(17) -0.0003(16) 0.0150(19)
N1B 0.0317(19) 0.039(2) 0.0257(18) 0.0043(15) 0.0050(14) 0.0086(16)
N2B 0.036(2) 0.038(2) 0.0253(18) 0.0060(15) 0.0024(15) 0.0057(16)
N3B 0.0345(19) 0.0295(18) 0.0216(16) 0.0064(14) 0.0047(14) 0.0102(15)
N4B 0.037(2) 0.033(2) 0.0330(19) 0.0168(16) 0.0076(16) 0.0108(16)
C1B 0.038(2) 0.027(2) 0.0218(19) 0.0058(16) 0.0028(16) 0.0105(17)
C2B 0.038(2) 0.026(2) 0.0231(19) -0.0005(16) 0.0081(17) 0.0095(17)
C3B 0.030(2) 0.030(2) 0.026(2) 0.0022(16) 0.0005(16) 0.0065(17)
C4B 0.038(2) 0.034(2) 0.0179(18) 0.0033(16) 0.0034(16) 0.0092(18)
C5B 0.034(2) 0.025(2) 0.0191(18) -0.0006(15) 0.0022(15) 0.0094(16)
C6B 0.028(2) 0.034(2) 0.026(2) 0.0069(17) 0.0002(16) 0.0090(17)
C7B 0.039(2) 0.030(2) 0.0213(19) 0.0102(16) 0.0018(17) 0.0109(18)
C8B 0.033(2) 0.025(2) 0.0193(18) -0.0027(15) 0.0041(15) 0.0107(16)
N1C 0.0307(18) 0.0275(17) 0.0191(16) -0.0020(13) -0.0008(13) 0.0077(14)
N2C 0.0347(18) 0.0267(17) 0.0173(15) 0.0018(13) 0.0017(13) 0.0092(14)
C1C 0.0238(18) 0.028(2) 0.0178(18) 0.0012(15) 0.0060(14) 0.0047(15)
C2C 0.0254(19) 0.027(2) 0.0197(18) 0.0034(15) 0.0008(14) 0.0101(15)
C3C 0.0253(18) 0.0227(18) 0.0193(18) 0.0021(14) -0.0002(14) 0.0046(15)
C4C 0.0271(19) 0.026(2) 0.0200(18) 0.0054(15) 0.0026(14) 0.0096(16)

loop_
_atom_type_symbol
_atom_type_description
_atom_type_scat_dispersion_real
_atom_type_scat_dispersion_imag
_atom_type_scat_source
C C 0.0181 0.0091 'International Tables Vol C Tables 4.2.6.8 and 6.1.1.4'
H H 0.0000 0.0000 'International Tables Vol C Tables 4.2.6.8 and 6.1.1.4'
N N 0.0311 0.0180 'International Tables Vol C Tables 4.2.6.8 and 6.1.1.4'
O O 0.0492 0.0322 'International Tables Vol C Tables 4.2.6.8 and 6.1.1.4'
P P 0.2955 0.4335 'International Tables Vol C Tables 4.2.6.8 and 6.1.1.4'

loop_
_exptl_crystal_face_index_h
_exptl_crystal_face_index_k
_exptl_crystal_face_index_l
_exptl_crystal_face_perp_dist
0 -7 2 0.0174
1 7 -3 0.0319
7 -2 -4 0.0298
0 -7 6 0.0209
2 0 17 0.0255
2 4 12 0.0117
-1 6 -10 0.0441
-2 0 -17 0.0339
-6 -1 8 0.0225
-2 0 18 0.0255
0 0 -18 0.0325
0 0 18 0.0245
5 -1 11 0.0359

loop_
_geom_angle_atom_site_label_1
_geom_angle_atom_site_label_2
_geom_angle_atom_site_label_3
_geom_angle
_geom_angle_site_symmetry_1
_geom_angle_site_symmetry_3
_geom_angle_publ_flag
O1P P1P O2P 111.26(16) . . ?
O1P P1P O3P 112.16(16) . . ?
O1P P1P C1P 105.71(17) . . ?
O2P P1P C1P 108.21(18) . . ?
O3P P1P O2P 109.66(16) . . ?
O3P P1P C1P 109.70(18) . . ?
O9P P2P C28P 105.54(18) . . ?
O10P P2P O9P 114.79(17) . . ?
O10P P2P O11P 111.01(18) . . ?
O10P P2P C28P 107.76(19) . . ?
O11P P2P O9P 110.06(16) . . ?
O11P P2P C28P 107.24(19) . . ?
C8P N1P C5P 116.7(3) . . ?
C8P N1P C18P 123.8(3) . . ?
C18P N1P C5P 119.5(3) . . ?
C21P N2P C22P 124.8(3) . . ?
P1P C1P H1PA 108.6 . . ?
P1P C1P H1PB 108.6 . . ?
H1PA C1P H1PB 107.6 . . ?
C2P C1P P1P 114.6(3) . . ?
C2P C1P H1PA 108.6 . . ?
C2P C1P H1PB 108.6 . . ?
C3P C2P C1P 120.5(4) . . ?
C3P C2P C7P 117.8(4) . . ?
C7P C2P C1P 121.7(4) . . ?
C2P C3P H3P 119.4 . . ?
C4P C3P C2P 121.3(4) . . ?
C4P C3P H3P 119.4 . . ?
C3P C4P H4P 120.2 . . ?
C3P C4P C5P 119.7(4) . . ?
C5P C4P H4P 120.2 . . ?
C4P C5P N1P 119.2(4) . . ?
C6P C5P N1P 120.9(4) . . ?
C6P C5P C4P 119.8(4) . . ?
C5P C6P H6P 120.2 . . ?
C7P C6P C5P 119.6(4) . . ?
C7P C6P H6P 120.2 . . ?
C2P C7P H7P 119.1 . . ?
C6P C7P C2P 121.8(4) . . ?
C6P C7P H7P 119.1 . . ?
O4P C8P N1P 120.0(4) . . ?
O4P C8P C9P 122.4(4) . . ?
N1P C8P C9P 117.5(3) . . ?
C10P C9P C8P 119.7(3) . . ?
C10P C9P C19P 120.3(3) . . ?
C19P C9P C8P 119.9(3) . . ?
C9P C10P H10P 120.0 . . ?
C9P C10P C11P 120.0(4) . . ?
C11P C10P H10P 120.0 . . ?
C10P C11P H11P 118.9 . . ?
C12P C11P C10P 122.1(4) . . ?
C12P C11P H11P 118.9 . . ?
C11P C12P C13P 119.3(3) . . ?
C11P C12P C20P 115.9(4) . . ?
C13P C12P C20P 124.7(3) . . ?
C12P C13P C14P 125.5(3) . . ?
C19P C13P C12P 118.1(3) . . ?
C19P C13P C14P 116.4(3) . . ?
C13P C14P C21P 121.0(4) . . ?
C15P C14P C13P 120.9(3) . . ?
C15P C14P C21P 117.5(3) . . ?
C14P C15P H15P 119.4 . . ?
C14P C15P C16P 121.3(4) . . ?
C16P C15P H15P 119.4 . . ?
C15P C16P H16P 120.0 . . ?
C17P C16P C15P 119.9(4) . . ?
C17P C16P H16P 120.0 . . ?
C16P C17P C18P 119.4(4) . . ?
C16P C17P C19P 119.7(3) . . ?
C19P C17P C18P 120.9(4) . . ?
O5P C18P N1P 121.1(4) . . ?
O5P C18P C17P 121.8(4) . . ?
N1P C18P C17P 117.1(3) . . ?
C9P C19P C13P 119.9(3) . . ?
C9P C19P C17P 118.7(3) . . ?
C17P C19P C13P 121.4(3) . . ?
O6P C20P C12P 117.5(4) . . ?
O7P C20P O6P 124.3(4) . . ?
O7P C20P C12P 118.2(3) . . ?
O8P C21P N2P 125.2(4) . . ?
O8P C21P C14P 119.7(3) . . ?
N2P C21P C14P 115.0(3) . . ?
C23P C22P N2P 121.3(4) . . ?
C23P C22P C27P 120.7(4) . . ?
C27P C22P N2P 117.9(4) . . ?
C22P C23P H23P 120.3 . . ?
C22P C23P C24P 119.4(4) . . ?
C24P C23P H23P 120.3 . . ?
C23P C24P H24P 119.4 . . ?
C25P C24P C23P 121.2(4) . . ?
C25P C24P H24P 119.4 . . ?
C24P C25P C28P 120.6(4) . . ?
C26P C25P C24P 118.4(4) . . ?
C26P C25P C28P 121.0(4) . . ?
C25P C26P H26P 119.5 . . ?
C25P C26P C27P 121.0(4) . . ?
C27P C26P H26P 119.5 . . ?
C22P C27P C26P 119.3(4) . . ?
C22P C27P H27P 120.4 . . ?
C26P C27P H27P 120.4 . . ?
P2P C28P H28A 108.2 . . ?
P2P C28P H28B 108.2 . . ?
C25P C28P P2P 116.5(3) . . ?
C25P C28P H28A 108.2 . . ?
C25P C28P H28B 108.2 . . ?
H28A C28P H28B 107.3 . . ?
H1AA N1A H1AB 120.0 . . ?
C1A N1A H1AA 120.0 . . ?
C1A N1A H1AB 120.0 . . ?
H2AA N2A H2AB 120.0 . . ?
C1A N2A H2AA 120.0 . . ?
C1A N2A H2AB 120.0 . . ?
H3AA N3A H3AB 120.0 . . ?
C8A N3A H3AA 120.0 . . ?
C8A N3A H3AB 120.0 . . ?
H4AA N4A H4AB 120.0 . . ?
C8A N4A H4AA 120.0 . . ?
C8A N4A H4AB 120.0 . . ?
N1A C1A N2A 120.8(4) . . ?
N1A C1A C2A 119.3(4) . . ?
N2A C1A C2A 119.9(4) . . ?
C3A C2A C1A 120.6(4) . . ?
C7A C2A C1A 120.0(4) . . ?
C7A C2A C3A 119.4(4) . . ?
C2A C3A H3A 119.9 . . ?
C4A C3A C2A 120.3(4) . . ?
C4A C3A H3A 119.9 . . ?
C3A C4A H4A 120.1 . . ?
C3A C4A C5A 119.8(4) . . ?
C5A C4A H4A 120.1 . . ?
C4A C5A C8A 119.6(4) . . ?
C6A C5A C4A 120.3(4) . . ?
C6A C5A C8A 120.0(4) . . ?
C5A C6A H6A 120.7 . . ?
C5A C6A C7A 118.7(4) . . ?
C7A C6A H6A 120.7 . . ?
C2A C7A C6A 121.4(4) . . ?
C2A C7A H7A 119.3 . . ?
C6A C7A H7A 119.3 . . ?
N3A C8A N4A 120.8(4) . . ?
N3A C8A C5A 119.5(4) . . ?
N4A C8A C5A 119.6(4) . . ?
H1BA N1B H1BB 120.0 . . ?
C1B N1B H1BA 120.0 . . ?
C1B N1B H1BB 120.0 . . ?
H2BA N2B H2BB 108.6 . . ?
C1B N2B H2BA 111.3 . . ?
C1B N2B H2BB 109.9 . . ?
H3BA N3B H3BB 120.0 . . ?
C8B N3B H3BA 120.0 . . ?
C8B N3B H3BB 120.0 . . ?
H4BA N4B H4BB 120.0 . . ?
C8B N4B H4BA 120.0 . . ?
C8B N4B H4BB 120.0 . . ?
N1B C1B C2B 119.9(4) . . ?
N2B C1B N1B 120.9(4) . . ?
N2B C1B C2B 119.1(4) . . ?
C3B C2B C1B 119.7(4) . . ?
C7B C2B C1B 120.3(4) . . ?
C7B C2B C3B 119.9(4) . . ?
C2B C3B H3B 119.7 . . ?
C4B C3B C2B 120.6(4) . . ?
C4B C3B H3B 119.7 . . ?
C3B C4B H4B 120.3 . . ?
C3B C4B C5B 119.4(4) . . ?
C5B C4B H4B 120.3 . . ?
C4B C5B C8B 119.6(4) . . ?
C6B C5B C4B 120.0(4) . . ?
C6B C5B C8B 120.4(4) . . ?
C5B C6B H6B 120.2 . . ?
C7B C6B C5B 119.6(4) . . ?
C7B C6B H6B 120.2 . . ?
C2B C7B C6B 120.5(4) . . ?
C2B C7B H7B 119.7 . . ?
C6B C7B H7B 119.7 . . ?
N3B C8B C5B 118.2(4) . . ?
N4B C8B N3B 120.6(4) . . ?
N4B C8B C5B 121.2(4) . . ?
H1CA N1C H1CB 120.0 . . ?
C1C N1C H1CA 120.0 . . ?
C1C N1C H1CB 120.0 . . ?
H2CA N2C H2CB 120.0 . . ?
C1C N2C H2CA 120.0 . . ?
C1C N2C H2CB 120.0 . . ?
N1C C1C N2C 122.6(4) . . ?
N1C C1C C2C 118.2(4) . . ?
N2C C1C C2C 119.2(4) . . ?
C3C C2C C1C 119.5(4) . . ?
C3C C2C C4C 120.1(4) . 2_666 ?
C4C C2C C1C 120.4(4) 2_666 . ?
C2C C3C H3C 119.7 . . ?
C4C C3C C2C 120.5(4) . . ?
C4C C3C H3C 119.7 . . ?
C2C C4C H4C 120.3 2_666 . ?
C3C C4C C2C 119.4(4) . 2_666 ?
C3C C4C H4C 120.3 . . ?

loop_
_geom_bond_atom_site_label_1
_geom_bond_atom_site_label_2
_geom_bond_distance
_geom_bond_site_symmetry_2
_geom_bond_publ_flag
P1P O1P 1.521(3) . ?
P1P O2P 1.529(3) . ?
P1P O3P 1.527(3) . ?
P1P C1P 1.830(4) . ?
P2P O9P 1.528(3) . ?
P2P O10P 1.516(3) . ?
P2P O11P 1.525(3) . ?
P2P C28P 1.839(4) . ?
O4P C8P 1.230(5) . ?
O5P C18P 1.218(5) . ?
O6P C20P 1.262(5) . ?
O7P C20P 1.255(5) . ?
O8P C21P 1.247(5) . ?
N1P C5P 1.445(5) . ?
N1P C8P 1.394(5) . ?
N1P C18P 1.394(5) . ?
N2P C21P 1.344(5) . ?
N2P C22P 1.437(5) . ?
C1P H1PA 0.9900 . ?
C1P H1PB 0.9900 . ?
C1P C2P 1.519(5) . ?
C2P C3P 1.390(6) . ?
C2P C7P 1.400(6) . ?
C3P H3P 0.9500 . ?
C3P C4P 1.382(6) . ?
C4P H4P 0.9500 . ?
C4P C5P 1.403(6) . ?
C5P C6P 1.384(6) . ?
C6P H6P 0.9500 . ?
C6P C7P 1.377(6) . ?
C7P H7P 0.9500 . ?
C8P C9P 1.478(5) . ?
C9P C10P 1.370(6) . ?
C9P C19P 1.418(5) . ?
C10P H10P 0.9500 . ?
C10P C11P 1.394(5) . ?
C11P H11P 0.9500 . ?
C11P C12P 1.377(6) . ?
C12P C13P 1.436(6) . ?
C12P C20P 1.512(5) . ?
C13P C14P 1.444(5) . ?
C13P C19P 1.424(5) . ?
C14P C15P 1.366(6) . ?
C14P C21P 1.503(5) . ?
C15P H15P 0.9500 . ?
C15P C16P 1.417(5) . ?
C16P H16P 0.9500 . ?
C16P C17P 1.372(6) . ?
C17P C18P 1.464(5) . ?
C17P C19P 1.421(5) . ?
C22P C23P 1.377(6) . ?
C22P C27P 1.389(6) . ?
C23P H23P 0.9500 . ?
C23P C24P 1.394(5) . ?
C24P H24P 0.9500 . ?
C24P C25P 1.394(6) . ?
C25P C26P 1.389(6) . ?
C25P C28P 1.501(6) . ?
C26P H26P 0.9500 . ?
C26P C27P 1.396(5) . ?
C27P H27P 0.9500 . ?
C28P H28A 0.9900 . ?
C28P H28B 0.9900 . ?
N1A H1AA 0.8800 . ?
N1A H1AB 0.8800 . ?
N1A C1A 1.312(5) . ?
N2A H2AA 0.8800 . ?
N2A H2AB 0.8800 . ?
N2A C1A 1.326(5) . ?
N3A H3AA 0.8800 . ?
N3A H3AB 0.8800 . ?
N3A C8A 1.298(6) . ?
N4A H4AA 0.8800 . ?
N4A H4AB 0.8800 . ?
N4A C8A 1.306(6) . ?
C1A C2A 1.481(5) . ?
C2A C3A 1.387(6) . ?
C2A C7A 1.383(6) . ?
C3A H3A 0.9500 . ?
C3A C4A 1.383(6) . ?
C4A H4A 0.9500 . ?
C4A C5A 1.399(6) . ?
C5A C6A 1.389(6) . ?
C5A C8A 1.495(6) . ?
C6A H6A 0.9500 . ?
C6A C7A 1.392(6) . ?
C7A H7A 0.9500 . ?
N1B H1BA 0.8800 . ?
N1B H1BB 0.8800 . ?
N1B C1B 1.310(6) . ?
N2B H2BA 0.8836 . ?
N2B H2BB 0.8842 . ?
N2B C1B 1.299(5) . ?
N3B H3BA 0.8800 . ?
N3B H3BB 0.8800 . ?
N3B C8B 1.317(5) . ?
N4B H4BA 0.8800 . ?
N4B H4BB 0.8800 . ?
N4B C8B 1.304(6) . ?
C1B C2B 1.485(6) . ?
C2B C3B 1.391(6) . ?
C2B C7B 1.381(6) . ?
C3B H3B 0.9500 . ?
C3B C4B 1.385(6) . ?
C4B H4B 0.9500 . ?
C4B C5B 1.403(6) . ?
C5B C6B 1.396(6) . ?
C5B C8B 1.483(6) . ?
C6B H6B 0.9500 . ?
C6B C7B 1.393(6) . ?
C7B H7B 0.9500 . ?
N1C H1CA 0.8800 . ?
N1C H1CB 0.8800 . ?
N1C C1C 1.304(5) . ?
N2C H2CA 0.8800 . ?
N2C H2CB 0.8800 . ?
N2C C1C 1.313(5) . ?
C1C C2C 1.493(5) . ?
C2C C3C 1.389(5) . ?
C2C C4C 1.389(6) 2_666 ?
C3C H3C 0.9500 . ?
C3C C4C 1.384(5) . ?
C4C H4C 0.9500 . ?

loop_
_geom_torsion_atom_site_label_1
_geom_torsion_atom_site_label_2
_geom_torsion_atom_site_label_3
_geom_torsion_atom_site_label_4
_geom_torsion
_geom_torsion_site_symmetry_1
_geom_torsion_site_symmetry_2
_geom_torsion_site_symmetry_3
_geom_torsion_site_symmetry_4
_geom_torsion_publ_flag
P1P C1P C2P C3P 71.2(5) . . . . ?
P1P C1P C2P C7P -111.0(4) . . . . ?
O1P P1P C1P C2P -178.3(3) . . . . ?
O2P P1P C1P C2P -59.0(3) . . . . ?
O3P P1P C1P C2P 60.6(3) . . . . ?
O4P C8P C9P C10P 7.2(6) . . . . ?
O4P C8P C9P C19P -168.7(4) . . . . ?
O9P P2P C28P C25P 178.7(3) . . . . ?
O10P P2P C28P C25P -58.2(4) . . . . ?
O11P P2P C28P C25P 61.4(4) . . . . ?
N1P C5P C6P C7P 179.3(4) . . . . ?
N1P C8P C9P C10P -170.8(4) . . . . ?
N1P C8P C9P C19P 13.4(6) . . . . ?
N2P C22P C23P C24P 179.0(4) . . . . ?
N2P C22P C27P C26P -178.6(4) . . . . ?
C1P C2P C3P C4P 179.1(4) . . . . ?
C1P C2P C7P C6P -178.6(4) . . . . ?
C2P C3P C4P C5P -1.0(6) . . . . ?
C3P C2P C7P C6P -0.7(6) . . . . ?
C3P C4P C5P N1P -178.8(4) . . . . ?
C3P C4P C5P C6P 0.1(6) . . . . ?
C4P C5P C6P C7P 0.4(6) . . . . ?
C5P N1P C8P O4P 0.1(6) . . . . ?
C5P N1P C8P C9P 178.1(3) . . . . ?
C5P N1P C18P O5P -10.8(6) . . . . ?
C5P N1P C18P C17P 168.9(3) . . . . ?
C5P C6P C7P C2P -0.1(6) . . . . ?
C7P C2P C3P C4P 1.3(6) . . . . ?
C8P N1P C5P C4P -106.5(4) . . . . ?
C8P N1P C5P C6P 74.6(5) . . . . ?
C8P N1P C18P O5P 170.8(4) . . . . ?
C8P N1P C18P C17P -9.5(6) . . . . ?
C8P C9P C10P C11P -176.8(4) . . . . ?
C8P C9P C19P C13P 171.5(4) . . . . ?
C8P C9P C19P C17P -9.6(5) . . . . ?
C9P C10P C11P C12P 4.2(6) . . . . ?
C10P C9P C19P C13P -4.3(6) . . . . ?
C10P C9P C19P C17P 174.6(4) . . . . ?
C10P C11P C12P C13P -2.0(6) . . . . ?
C10P C11P C12P C20P -177.6(4) . . . . ?
C11P C12P C13P C14P 176.7(4) . . . . ?
C11P C12P C13P C19P -3.2(6) . . . . ?
C11P C12P C20P O6P -53.1(5) . . . . ?
C11P C12P C20P O7P 124.5(4) . . . . ?
C12P C13P C14P C15P 173.8(4) . . . . ?
C12P C13P C14P C21P -14.9(6) . . . . ?
C12P C13P C19P C9P 6.3(5) . . . . ?
C12P C13P C19P C17P -172.5(4) . . . . ?
C13P C12P C20P O6P 131.6(4) . . . . ?
C13P C12P C20P O7P -50.7(6) . . . . ?
C13P C14P C15P C16P 1.0(6) . . . . ?
C13P C14P C21P O8P -44.1(5) . . . . ?
C13P C14P C21P N2P 139.7(4) . . . . ?
C14P C13P C19P C9P -173.6(3) . . . . ?
C14P C13P C19P C17P 7.5(5) . . . . ?
C14P C15P C16P C17P 3.6(6) . . . . ?
C15P C14P C21P O8P 127.5(4) . . . . ?
C15P C14P C21P N2P -48.7(5) . . . . ?
C15P C16P C17P C18P 179.2(4) . . . . ?
C15P C16P C17P C19P -2.3(6) . . . . ?
C16P C17P C18P O5P 11.4(6) . . . . ?
C16P C17P C18P N1P -168.2(4) . . . . ?
C16P C17P C19P C9P 177.8(4) . . . . ?
C16P C17P C19P C13P -3.4(6) . . . . ?
C18P N1P C5P C4P 75.0(5) . . . . ?
C18P N1P C5P C6P -103.9(5) . . . . ?
C18P N1P C8P O4P 178.5(4) . . . . ?
C18P N1P C8P C9P -3.4(6) . . . . ?
C18P C17P C19P C9P -3.8(6) . . . . ?
C18P C17P C19P C13P 175.0(4) . . . . ?
C19P C9P C10P C11P -1.0(6) . . . . ?
C19P C13P C14P C15P -6.3(6) . . . . ?
C19P C13P C14P C21P 165.0(3) . . . . ?
C19P C17P C18P O5P -167.0(4) . . . . ?
C19P C17P C18P N1P 13.4(6) . . . . ?
C20P C12P C13P C14P -8.2(6) . . . . ?
C20P C12P C13P C19P 171.9(4) . . . . ?
C21P N2P C22P C23P 46.7(6) . . . . ?
C21P N2P C22P C27P -137.1(4) . . . . ?
C21P C14P C15P C16P -170.6(4) . . . . ?
C22P N2P C21P O8P 0.2(7) . . . . ?
C22P N2P C21P C14P 176.2(3) . . . . ?
C22P C23P C24P C25P -1.5(6) . . . . ?
C23P C22P C27P C26P -2.4(6) . . . . ?
C23P C24P C25P C26P -0.4(6) . . . . ?
C23P C24P C25P C28P 178.4(4) . . . . ?
C24P C25P C26P C27P 0.9(6) . . . . ?
C24P C25P C28P P2P -109.5(4) . . . . ?
C25P C26P C27P C22P 0.5(6) . . . . ?
C26P C25P C28P P2P 69.2(5) . . . . ?
C27P C22P C23P C24P 2.9(6) . . . . ?
C28P C25P C26P C27P -177.9(4) . . . . ?
N1A C1A C2A C3A -146.7(4) . . . . ?
N1A C1A C2A C7A 30.4(6) . . . . ?
N2A C1A C2A C3A 33.6(6) . . . . ?
N2A C1A C2A C7A -149.3(4) . . . . ?
C1A C2A C3A C4A 174.8(4) . . . . ?
C1A C2A C7A C6A -174.9(4) . . . . ?
C2A C3A C4A C5A 0.5(7) . . . . ?
C3A C2A C7A C6A 2.2(7) . . . . ?
C3A C4A C5A C6A 1.5(7) . . . . ?
C3A C4A C5A C8A -175.6(4) . . . . ?
C4A C5A C6A C7A -1.6(7) . . . . ?
C4A C5A C8A N3A -32.5(7) . . . . ?
C4A C5A C8A N4A 147.1(4) . . . . ?
C5A C6A C7A C2A -0.3(7) . . . . ?
C6A C5A C8A N3A 150.4(5) . . . . ?
C6A C5A C8A N4A -30.0(6) . . . . ?
C7A C2A C3A C4A -2.3(6) . . . . ?
C8A C5A C6A C7A 175.5(4) . . . . ?
N1B C1B C2B C3B -33.3(6) . . . . ?
N1B C1B C2B C7B 149.8(4) . . . . ?
N2B C1B C2B C3B 143.4(4) . . . . ?
N2B C1B C2B C7B -33.5(6) . . . . ?
C1B C2B C3B C4B -177.7(4) . . . . ?
C1B C2B C7B C6B 176.8(4) . . . . ?
C2B C3B C4B C5B 1.2(6) . . . . ?
C3B C2B C7B C6B -0.1(7) . . . . ?
C3B C4B C5B C6B -0.8(6) . . . . ?
C3B C4B C5B C8B 176.6(4) . . . . ?
C4B C5B C6B C7B -0.1(6) . . . . ?
C4B C5B C8B N3B -25.0(6) . . . . ?
C4B C5B C8B N4B 155.3(4) . . . . ?
C5B C6B C7B C2B 0.5(7) . . . . ?
C6B C5B C8B N3B 152.4(4) . . . . ?
C6B C5B C8B N4B -27.3(6) . . . . ?
C7B C2B C3B C4B -0.8(7) . . . . ?
C8B C5B C6B C7B -177.4(4) . . . . ?
N1C C1C C2C C3C -144.2(4) . . . . ?
N1C C1C C2C C4C 33.8(5) . . . 2_666 ?
N2C C1C C2C C3C 36.8(5) . . . . ?
N2C C1C C2C C4C -145.3(4) . . . 2_666 ?
C1C C2C C3C C4C 178.7(4) . . . . ?
C2C C3C C4C C2C -0.7(6) . . . 2_666 ?
C4C C2C C3C C4C 0.7(6) 2_666 . . . ?

loop_
_smtbx_masks_void_nr
_smtbx_masks_void_average_x
_smtbx_masks_void_average_y
_smtbx_masks_void_average_z
_smtbx_masks_void_volume
_smtbx_masks_void_count_electrons
_smtbx_masks_void_content
1 -0.328 -0.852 -0.888 1183.7 407.3 '40 water'
